data_4063155
loop_
_publ_author_name
'Tsutsui, Shinobu'
'Sakamoto, Kenkichi'

_publ_section_title
;
Preparation, Structures, and Theoretical Calculations of
Novel Silacalixarene Derivatives: Silacalix[4]quinone and
Silacalix[4]hydroquinone Octamethyl Ether
;
_journal_name_full Organometallics
_journal_paper_doi 10.1021/om0499310
_journal_year 2004
_chemical_formula_sum 'C14 H12 O4 Si'
_chemical_formula_weight 272.33
_space_group_IT_number 14
_symmetry_cell_setting monoclinic
_symmetry_space_group_name_Hall '-P 2yn'
_symmetry_space_group_name_H-M 'P 1 21/n 1'
_cell_angle_alpha 90.00
_cell_angle_beta 99.913(2)
_cell_angle_gamma 90.00
_cell_formula_units_Z 4
_cell_length_a 6.7860(9)
_cell_length_b 11.7022(15)
_cell_length_c 17.048(2)
_cell_measurement_temperature 123(2)
_cell_volume 1333.6(3)
_diffrn_ambient_temperature 123(2)
_exptl_crystal_density_diffrn 1.356
_cod_depositor_comments
;
The following automatic conversions were performed:
'_symmetry_cell_setting' value 'Monoclinic' changed to 'monoclinic'
according to '/home/saulius/struct/CIF-dictionaries/cif_core.dic'
dictionary named 'cif_core.dic' version 2.4.1 from 2010-06-29.

Automatic conversion script
Id: cif_fix_enum 1527 2010-12-29 10:47:43Z saulius 
;
_cod_original_sg_symbol_H-M 'P 21/n'
_cod_database_code 4063155

loop_
_symmetry_equiv_pos_as_xyz
'x, y, z'
'-x+1/2, y+1/2, -z+1/2'
'-x, -y, -z'
'x-1/2, -y-1/2, z-1/2'

loop_
_atom_site_label
_atom_site_type_symbol
_atom_site_fract_x
_atom_site_fract_y
_atom_site_fract_z
_atom_site_U_iso_or_equiv
_atom_site_adp_type
_atom_site_occupancy
_atom_site_symmetry_multiplicity
_atom_site_calc_flag
_atom_site_refinement_flags
_atom_site_disorder_assembly
_atom_site_disorder_group
C1 C 0.1886(2) 0.51486(13) 0.36096(9) 0.0272(3) Uani 1 1 d . . .
C2 C -0.0242(2) 0.49004(12) 0.32820(8) 0.0232(3) Uani 1 1 d . . .
C3 C -0.1653(2) 0.53401(12) 0.36608(9) 0.0262(3) Uani 1 1 d . . .
H3 H -0.3013 0.5146 0.3476 0.031 Uiso 1 1 calc R . .
C4 C -0.1171(3) 0.61109(12) 0.43521(9) 0.0292(4) Uani 1 1 d . . .
C5 C 0.0942(3) 0.63924(13) 0.46381(9) 0.0302(4) Uani 1 1 d . . .
H5 H 0.1287 0.6904 0.5073 0.036 Uiso 1 1 calc R . .
C6 C 0.2380(2) 0.59373(13) 0.42936(9) 0.0301(4) Uani 1 1 d . . .
H6 H 0.3739 0.6122 0.4490 0.036 Uiso 1 1 calc R . .
C7 C -0.3578(2) 0.40601(14) 0.19803(9) 0.0297(3) Uani 1 1 d . . .
H7A H -0.3897 0.3630 0.1481 0.045 Uiso 1 1 calc R . .
H7B H -0.4031 0.4852 0.1890 0.045 Uiso 1 1 calc R . .
H7C H -0.4256 0.3710 0.2383 0.045 Uiso 1 1 calc R . .
C8 C 0.0134(2) 0.25594(13) 0.24729(9) 0.0312(4) Uani 1 1 d . . .
H8A H -0.0464 0.2180 0.2888 0.047 Uiso 1 1 calc R . .
H8B H 0.1592 0.2580 0.2633 0.047 Uiso 1 1 calc R . .
H8C H -0.0209 0.2136 0.1972 0.047 Uiso 1 1 calc R . .
C9 C 0.0294(2) 0.60240(13) 0.14713(8) 0.0257(3) Uani 1 1 d . . .
C10 C 0.0456(2) 0.47591(12) 0.15707(8) 0.0227(3) Uani 1 1 d . . .
C11 C 0.1470(2) 0.41799(13) 0.10927(8) 0.0252(3) Uani 1 1 d . . .
H11 H 0.1596 0.3376 0.1159 0.030 Uiso 1 1 calc R . .
C12 C 0.2408(2) 0.47294(13) 0.04648(8) 0.0259(3) Uani 1 1 d . . .
C13 C 0.2352(2) 0.59835(13) 0.04217(9) 0.0269(3) Uani 1 1 d . . .
H13 H 0.3039 0.6368 0.0058 0.032 Uiso 1 1 calc R . .
C14 C 0.1350(2) 0.65872(13) 0.08854(9) 0.0281(3) Uani 1 1 d . . .
H14 H 0.1313 0.7396 0.0840 0.034 Uiso 1 1 calc R . .
O1 O 0.32269(17) 0.47048(10) 0.33156(7) 0.0397(3) Uani 1 1 d . . .
O2 O -0.24973(19) 0.65235(10) 0.46690(7) 0.0406(3) Uani 1 1 d . . .
O3 O -0.06779(19) 0.65886(9) 0.18705(7) 0.0380(3) Uani 1 1 d . . .
O4 O 0.31480(16) 0.41530(9) -0.00107(6) 0.0322(3) Uani 1 1 d . . .
Si1 Si -0.08407(6) 0.40392(3) 0.23320(2) 0.02273(13) Uani 1 1 d . . .

loop_
_atom_site_aniso_label
_atom_site_aniso_U_11
_atom_site_aniso_U_22
_atom_site_aniso_U_33
_atom_site_aniso_U_23
_atom_site_aniso_U_13
_atom_site_aniso_U_12
C1 0.0273(8) 0.0278(8) 0.0282(7) 0.0005(6) 0.0095(6) -0.0014(6)
C2 0.0249(8) 0.0225(7) 0.0238(7) 0.0037(6) 0.0082(6) -0.0001(6)
C3 0.0256(8) 0.0259(8) 0.0279(7) 0.0018(6) 0.0070(6) 0.0005(6)
C4 0.0351(9) 0.0239(8) 0.0311(8) 0.0016(6) 0.0128(7) 0.0032(7)
C5 0.0380(10) 0.0252(8) 0.0285(8) -0.0025(6) 0.0085(7) -0.0036(7)
C6 0.0276(8) 0.0306(8) 0.0320(8) -0.0008(6) 0.0050(7) -0.0049(7)
C7 0.0233(8) 0.0351(9) 0.0315(8) -0.0011(7) 0.0068(6) -0.0009(7)
C8 0.0338(9) 0.0271(8) 0.0335(8) 0.0013(7) 0.0080(7) -0.0006(7)
C9 0.0271(8) 0.0262(8) 0.0246(7) -0.0020(6) 0.0069(6) -0.0020(6)
C10 0.0194(7) 0.0253(8) 0.0233(7) 0.0009(6) 0.0030(6) -0.0007(6)
C11 0.0235(8) 0.0253(8) 0.0272(7) 0.0018(6) 0.0058(6) 0.0016(6)
C12 0.0184(7) 0.0351(9) 0.0243(7) -0.0001(6) 0.0042(6) 0.0007(6)
C13 0.0238(8) 0.0322(8) 0.0256(7) 0.0028(6) 0.0064(6) -0.0037(7)
C14 0.0305(9) 0.0261(8) 0.0281(8) 0.0028(6) 0.0061(7) -0.0038(7)
O1 0.0255(6) 0.0521(8) 0.0441(7) -0.0146(6) 0.0129(5) -0.0023(5)
O2 0.0406(7) 0.0378(7) 0.0480(7) -0.0113(5) 0.0211(6) 0.0020(5)
O3 0.0512(8) 0.0277(6) 0.0410(7) -0.0010(5) 0.0245(6) 0.0029(5)
O4 0.0264(6) 0.0403(6) 0.0324(6) -0.0023(5) 0.0123(5) 0.0039(5)
Si1 0.0214(2) 0.0241(2) 0.0239(2) 0.00027(16) 0.00720(16) -0.00009(17)

loop_
_geom_bond_atom_site_label_1
_geom_bond_atom_site_label_2
_geom_bond_distance
_geom_bond_site_symmetry_2
_geom_bond_publ_flag
C1 O1 1.2272(18) . ?
C1 C6 1.480(2) . ?
C1 C2 1.484(2) . ?
C2 C3 1.346(2) . ?
C2 Si1 1.8914(15) . ?
C3 C4 1.475(2) . ?
C4 O2 1.2259(19) . ?
C4 C5 1.470(2) . ?
C5 C6 1.334(2) . ?
C7 Si1 1.8515(17) . ?
C8 Si1 1.8546(15) . ?
C9 O3 1.2203(18) . ?
C9 C14 1.481(2) . ?
C9 C10 1.492(2) . ?
C10 C11 1.338(2) . ?
C10 Si1 1.8871(15) . ?
C11 C12 1.483(2) . ?
C12 O4 1.2267(17) . ?
C12 C13 1.470(2) . ?
C13 C14 1.331(2) . ?

loop_
_cod_related_entry_id
_cod_related_entry_database
_cod_related_entry_code
1 ChemSpider 21153580
